data_4507920
loop_
_publ_author_name
'Yao, Xiao-Qiang'
'Hu, Jin-Song'
'Zhang, Ming-Dao'
'Qin, Ling'
'Li, Yi-Zhi'
'Guo, Zi-Jian'
'Zheng, He-Gen'

_publ_section_title
;
 Chiral and Noncentrosymmetric Metal--Organic Frameworks Featuring a 2D
 \\rightarrow 3D Parallel/Parallel Inclined Subpolycatenation
;
_journal_issue 8
_journal_name_full 'Crystal Growth &amp; Design'
_journal_page_first 3381
_journal_paper_doi 10.1021/cg400182u
_journal_volume 13
_journal_year 2013
_chemical_formula_moiety 'C35 H33 Co N7 O5, H2 O'
_chemical_formula_sum 'C35 H35 Co N7 O6'
_chemical_formula_weight 708.63
_chemical_name_systematic
; 
 ? 
;
_space_group_IT_number 19
_symmetry_cell_setting orthorhombic
_symmetry_space_group_name_Hall 'P 2ac 2ab'
_symmetry_space_group_name_H-M 'P 21 21 21'
_atom_sites_solution_hydrogens geom
_atom_sites_solution_primary direct
_atom_sites_solution_secondary difmap
_audit_creation_method SHELXL-97
_cell_angle_alpha 90.00
_cell_angle_beta 90.00
_cell_angle_gamma 90.00
_cell_formula_units_Z 4
_cell_length_a 8.5905(4)
_cell_length_b 15.3257(7)
_cell_length_c 25.5881(11)
_cell_measurement_temperature 291(2)
_cell_volume 3368.8(3)
_computing_cell_refinement SMART
_computing_data_collection 'SMART (Bruker, 2000)'
_computing_data_reduction 'SAINT (Bruker, 2000)'
_computing_molecular_graphics SHELXTL
_computing_publication_material SHELXTL
_computing_structure_refinement SHELXTL
_computing_structure_solution 'SHELXTL (Bruker, 2000)'
_diffrn_ambient_temperature 291(2)
_diffrn_measured_fraction_theta_full 0.998
_diffrn_measured_fraction_theta_max 0.998
_diffrn_radiation_monochromator graphite
_diffrn_radiation_source 'fine-focus sealed tube'
_diffrn_radiation_type MoK\a
_diffrn_radiation_wavelength 0.71073
_diffrn_reflns_av_R_equivalents 0.0262
_diffrn_reflns_av_sigmaI/netI 0.0292
_diffrn_reflns_limit_h_max 10
_diffrn_reflns_limit_h_min -9
_diffrn_reflns_limit_k_max 18
_diffrn_reflns_limit_k_min -16
_diffrn_reflns_limit_l_max 22
_diffrn_reflns_limit_l_min -31
_diffrn_reflns_number 18497
_diffrn_reflns_theta_full 26.00
_diffrn_reflns_theta_max 26.00
_diffrn_reflns_theta_min 1.55
_exptl_absorpt_coefficient_mu 0.566
_exptl_absorpt_correction_T_max 0.8761
_exptl_absorpt_correction_T_min 0.8576
_exptl_absorpt_correction_type multi-scan
_exptl_absorpt_process_details 'SADABS; Bruker, 2000'
_exptl_crystal_colour red
_exptl_crystal_density_diffrn 1.397
_exptl_crystal_density_method 'not measured'
_exptl_crystal_description block
_exptl_crystal_F_000 1476
_exptl_crystal_size_max 0.28
_exptl_crystal_size_mid 0.26
_exptl_crystal_size_min 0.24
_refine_diff_density_max 0.790
_refine_diff_density_min -0.515
_refine_diff_density_rms 0.049
_refine_ls_abs_structure_details 'Flack H D (1983), Acta Cryst. A39, 876-881'
_refine_ls_abs_structure_Flack -0.008(12)
_refine_ls_extinction_method none
_refine_ls_goodness_of_fit_ref 1.063
_refine_ls_hydrogen_treatment mixed
_refine_ls_matrix_type full
_refine_ls_number_parameters 445
_refine_ls_number_reflns 6613
_refine_ls_number_restraints 0
_refine_ls_restrained_S_all 1.063
_refine_ls_R_factor_all 0.0397
_refine_ls_R_factor_gt 0.0365
_refine_ls_shift/su_max 0.000
_refine_ls_shift/su_mean 0.000
_refine_ls_structure_factor_coef Fsqd
_refine_ls_weighting_details 'calc w=1/[\s^2^(Fo^2^)+(0.0654P)^2^+0.3086P] where P=(Fo^2^+2Fc^2^)/3'
_refine_ls_weighting_scheme calc
_refine_ls_wR_factor_gt 0.0999
_refine_ls_wR_factor_ref 0.1021
_reflns_number_gt 6103
_reflns_number_total 6613
_reflns_threshold_expression >2sigma(I)
_cod_data_source_file cg400182u_si_002.cif
_cod_data_source_block complex1
_cod_depositor_comments
;
The following automatic conversions were performed:

'_symmetry_cell_setting' value 'Orthorhombic' changed to
'orthorhombic' according to
/home/saulius/struct/CIF-dictionaries/cif_core.dic dictionary named
'cif_core.dic' version 2.4.2 from 2011-04-26.

Automatic conversion script
Id: cif_fix_values 1891 2012-01-12 08:04:46Z andrius 
;
_cod_original_sg_symbol_H-M P212121
_cod_database_code 4507920

loop_
_symmetry_equiv_pos_as_xyz
'x, y, z'
'-x+1/2, -y, z+1/2'
'-x, y+1/2, -z+1/2'
'x+1/2, -y+1/2, -z'

loop_
_atom_site_label
_atom_site_type_symbol
_atom_site_fract_x
_atom_site_fract_y
_atom_site_fract_z
_atom_site_U_iso_or_equiv
_atom_site_adp_type
_atom_site_occupancy
_atom_site_symmetry_multiplicity
_atom_site_calc_flag
_atom_site_refinement_flags
C1 C 0.3291(3) -0.19743(19) 0.18241(13) 0.0468(7) Uani 1 1 d .
H1 H 0.3717 -0.2468 0.1980 0.056 Uiso 1 1 calc R
C2 C 0.4118(3) -0.1283(2) 0.16607(12) 0.0450(7) Uani 1 1 d .
H2 H 0.5190 -0.1209 0.1683 0.054 Uiso 1 1 calc R
C3 C 0.1645(3) -0.10846(19) 0.15068(11) 0.0398(7) Uani 1 1 d .
H3 H 0.0719 -0.0828 0.1397 0.048 Uiso 1 1 calc R
C4 C 0.4381(3) 0.27343(18) -0.19711(10) 0.0402(6) Uani 1 1 d .
H4 H 0.4671 0.2156 -0.1921 0.048 Uiso 1 1 calc R
C5 C 0.3844(4) 0.39436(19) -0.23322(11) 0.0437(7) Uani 1 1 d .
H5 H 0.3686 0.4368 -0.2586 0.052 Uiso 1 1 calc R
C6 C 0.3620(4) 0.40633(18) -0.18140(11) 0.0436(7) Uani 1 1 d .
H6 H 0.3299 0.4572 -0.1648 0.052 Uiso 1 1 calc R
C7 C 0.6061(6) 0.5602(3) 0.22623(15) 0.0909(18) Uani 1 1 d .
H7 H 0.553(5) 0.511(3) 0.2505(15) 0.109 Uiso 1 1 d .
C8 C 0.7008(5) 0.6284(3) 0.23700(15) 0.0835(16) Uani 1 1 d .
H8 H 0.7082 0.6563 0.2695 0.100 Uiso 1 1 d R
C9 C 0.7230(4) 0.60421(19) 0.15643(11) 0.0420(7) Uani 1 1 d .
H9 H 0.7555 0.6074 0.1218 0.050 Uiso 1 1 calc R
C10 C 0.5558(3) 0.47359(18) 0.14578(10) 0.0358(6) Uani 1 1 d .
C11 C 0.4154(4) 0.4377(2) 0.15888(13) 0.0591(10) Uani 1 1 d .
H11 H 0.3577 0.4609 0.1863 0.071 Uiso 1 1 calc R
C12 C 0.3590(4) 0.3664(2) 0.13104(13) 0.0555(9) Uani 1 1 d .
H12 H 0.2646 0.3412 0.1404 0.067 Uiso 1 1 calc R
C13 C 0.4417(3) 0.33300(16) 0.08992(9) 0.0307(5) Uani 1 1 d .
C14 C 0.5846(3) 0.3687(2) 0.07827(11) 0.0435(7) Uani 1 1 d .
H14 H 0.6427 0.3451 0.0510 0.052 Uiso 1 1 calc R
C15 C 0.6438(3) 0.4381(2) 0.10567(11) 0.0439(7) Uani 1 1 d .
H15 H 0.7411 0.4609 0.0975 0.053 Uiso 1 1 calc R
C16 C 0.3913(3) 0.30833(17) -0.10355(9) 0.0303(5) Uani 1 1 d .
C17 C 0.3356(3) 0.37116(18) -0.06937(10) 0.0353(6) Uani 1 1 d .
H17 H 0.3010 0.4246 -0.0821 0.042 Uiso 1 1 calc R
C18 C 0.3314(3) 0.35438(18) -0.01611(10) 0.0353(6) Uani 1 1 d .
H18 H 0.2931 0.3967 0.0066 0.042 Uiso 1 1 calc R
C19 C 0.3834(3) 0.27562(16) 0.00373(9) 0.0293(5) Uani 1 1 d .
C20 C 0.4389(3) 0.21273(16) -0.03100(10) 0.0326(6) Uani 1 1 d .
H20 H 0.4741 0.1595 -0.0182 0.039 Uiso 1 1 calc R
C21 C 0.4421(3) 0.22840(17) -0.08412(9) 0.0337(5) Uani 1 1 d .
H21 H 0.4782 0.1856 -0.1069 0.040 Uiso 1 1 calc R
C22 C 0.3678(3) 0.17922(17) 0.08050(9) 0.0309(5) Uani 1 1 d .
C23 C 0.4661(3) 0.14970(17) 0.11998(10) 0.0364(6) Uani 1 1 d .
H23 H 0.5447 0.1858 0.1325 0.044 Uiso 1 1 calc R
C24 C 0.4474(3) 0.06700(19) 0.14078(10) 0.0376(6) Uani 1 1 d .
H24 H 0.5139 0.0479 0.1671 0.045 Uiso 1 1 calc R
C25 C 0.3310(3) 0.01252(17) 0.12278(10) 0.0327(5) Uani 1 1 d .
C26 C 0.2355(3) 0.04102(18) 0.08249(11) 0.0395(6) Uani 1 1 d .
H26 H 0.1594 0.0040 0.0692 0.047 Uiso 1 1 calc R
C27 C 0.2524(3) 0.12314(19) 0.06221(11) 0.0371(6) Uani 1 1 d .
H27 H 0.1858 0.1418 0.0358 0.045 Uiso 1 1 calc R
C28 C 0.1525(5) -0.4189(3) 0.05880(13) 0.0761(13) Uani 1 1 d .
H28 H 0.1845 -0.4784 0.0497 0.091 Uiso 1 1 d R
C29 C 0.0338(4) -0.3973(3) 0.01955(12) 0.0679(11) Uani 1 1 d .
H29A H -0.0155 -0.3430 0.0297 0.081 Uiso 1 1 calc R
H29B H -0.0455 -0.4423 0.0203 0.081 Uiso 1 1 calc R
C30 C 0.0914(4) -0.3880(3) -0.03639(12) 0.0668(11) Uani 1 1 d .
H30B H 0.0977 -0.4456 -0.0520 0.080 Uiso 1 1 calc R
H30A H 0.0153 -0.3547 -0.0561 0.080 Uiso 1 1 calc R
C31 C 0.2442(5) -0.3451(4) -0.04149(13) 0.0752(12) Uani 1 1 d .
H31 H 0.2162 -0.2840 -0.0354 0.090 Uiso 1 1 d R
C32 C 0.3592(5) -0.3592(4) -0.00176(13) 0.0796(14) Uani 1 1 d .
H32A H 0.4334 -0.3115 -0.0031 0.095 Uiso 1 1 calc R
H32B H 0.4153 -0.4124 -0.0100 0.095 Uiso 1 1 calc R
C33 C 0.2984(4) -0.3663(3) 0.05344(12) 0.0640(10) Uani 1 1 d .
H33B H 0.3785 -0.3923 0.0752 0.077 Uiso 1 1 calc R
H33A H 0.2788 -0.3079 0.0666 0.077 Uiso 1 1 calc R
C34 C 0.0855(4) -0.4273(2) 0.11286(11) 0.0440(7) Uani 1 1 d .
C35 C 0.3070(3) -0.3411(2) -0.09756(11) 0.0409(7) Uani 1 1 d .
Co1 Co -0.02196(4) -0.26710(2) 0.182849(12) 0.03110(10) Uani 1 1 d .
N1 N 0.1733(3) -0.18534(15) 0.17300(9) 0.0402(5) Uani 1 1 d .
N2 N 0.3061(3) -0.07087(15) 0.14548(9) 0.0356(5) Uani 1 1 d .
N3 N 0.4331(3) 0.31167(15) -0.24294(8) 0.0372(5) Uani 1 1 d .
N4 N 0.3966(3) 0.32759(14) -0.15833(7) 0.0311(5) Uani 1 1 d .
N5 N 0.7738(3) 0.65567(16) 0.19297(9) 0.0435(6) Uani 1 1 d .
N6 N 0.6185(3) 0.54588(15) 0.17392(9) 0.0408(5) Uani 1 1 d .
N7 N 0.3826(3) 0.26288(14) 0.05884(8) 0.0344(5) Uani 1 1 d .
O1 O 0.0964(3) -0.36777(14) 0.14604(8) 0.0489(5) Uani 1 1 d .
O2 O 0.0250(3) -0.50061(16) 0.12103(10) 0.0700(7) Uani 1 1 d .
O3 O 0.3781(3) -0.27338(14) -0.11014(7) 0.0460(5) Uani 1 1 d .
O4 O 0.2854(3) -0.40505(14) -0.12712(9) 0.0521(6) Uani 1 1 d .
O5 O -0.1426(3) -0.16106(13) 0.22097(7) 0.0450(5) Uani 1 1 d .
H5A H -0.1515 -0.1617 0.2541 0.054 Uiso 1 1 d R
H5B H -0.2117 -0.1331 0.2041 0.054 Uiso 1 1 d R
O1W O 0.9530(4) 0.43224(15) 0.21072(11) 0.0795(9) Uani 1 1 d .
H1WB H 0.9064 0.4757 0.1973 0.119 Uiso 1 1 d R
H1WC H 0.9709 0.4424 0.2428 0.119 Uiso 1 1 d R

loop_
_atom_site_aniso_label
_atom_site_aniso_U_11
_atom_site_aniso_U_22
_atom_site_aniso_U_33
_atom_site_aniso_U_23
_atom_site_aniso_U_13
_atom_site_aniso_U_12
C1 0.0470(15) 0.0415(15) 0.0519(17) 0.0166(15) -0.0030(15) -0.0008(13)
C2 0.0354(14) 0.0470(17) 0.0526(18) 0.0127(13) -0.0038(12) -0.0016(13)
C3 0.0371(14) 0.0386(15) 0.0437(16) 0.0103(12) -0.0030(12) -0.0080(12)
C4 0.0662(18) 0.0295(12) 0.0248(12) -0.0006(10) 0.0022(11) 0.0043(13)
C5 0.068(2) 0.0361(15) 0.0271(13) 0.0032(11) 0.0045(13) 0.0031(14)
C6 0.0677(19) 0.0341(14) 0.0289(13) -0.0004(12) 0.0076(15) 0.0021(13)
C7 0.114(4) 0.115(4) 0.044(2) -0.037(2) 0.037(2) -0.077(3)
C8 0.096(3) 0.105(3) 0.050(2) -0.042(2) 0.033(2) -0.065(3)
C9 0.0518(17) 0.0426(16) 0.0315(15) -0.0056(12) 0.0020(12) -0.0159(14)
C10 0.0401(15) 0.0368(14) 0.0307(13) -0.0076(11) 0.0025(11) -0.0118(12)
C11 0.0526(19) 0.068(2) 0.057(2) -0.0373(17) 0.0238(16) -0.0236(17)
C12 0.0491(18) 0.067(2) 0.0499(19) -0.0222(16) 0.0198(15) -0.0328(16)
C13 0.0380(14) 0.0311(12) 0.0230(12) -0.0025(9) -0.0002(10) -0.0073(11)
C14 0.0387(14) 0.0544(18) 0.0374(15) -0.0161(13) 0.0091(12) -0.0079(13)
C15 0.0379(15) 0.0554(18) 0.0383(15) -0.0128(13) 0.0095(12) -0.0174(13)
C16 0.0348(13) 0.0338(13) 0.0224(12) -0.0003(10) 0.0012(10) -0.0038(11)
C17 0.0469(15) 0.0319(14) 0.0272(13) 0.0018(10) 0.0006(11) 0.0051(12)
C18 0.0443(15) 0.0358(14) 0.0257(13) -0.0059(10) 0.0034(11) 0.0029(12)
C19 0.0362(12) 0.0307(13) 0.0212(11) -0.0003(10) -0.0006(9) -0.0080(11)
C20 0.0422(14) 0.0267(13) 0.0289(12) 0.0001(9) -0.0024(10) -0.0010(10)
C21 0.0428(14) 0.0319(12) 0.0265(12) -0.0068(10) 0.0011(10) 0.0020(12)
C22 0.0362(13) 0.0346(14) 0.0219(12) 0.0002(10) 0.0027(10) -0.0079(11)
C23 0.0386(13) 0.0405(14) 0.0302(13) 0.0031(10) -0.0029(11) -0.0109(12)
C24 0.0363(14) 0.0453(15) 0.0311(13) 0.0079(11) -0.0060(11) -0.0085(12)
C25 0.0337(13) 0.0335(13) 0.0308(13) 0.0061(10) 0.0016(11) -0.0052(11)
C26 0.0421(15) 0.0382(15) 0.0381(15) 0.0056(12) -0.0076(12) -0.0146(12)
C27 0.0397(14) 0.0402(15) 0.0314(14) 0.0071(11) -0.0096(12) -0.0087(12)
C28 0.070(2) 0.128(4) 0.0303(17) 0.001(2) 0.0052(17) -0.027(3)
C29 0.0491(18) 0.114(3) 0.0407(18) 0.0101(18) 0.0100(16) -0.016(2)
C30 0.0473(18) 0.123(3) 0.0298(16) 0.0003(18) 0.0025(14) -0.012(2)
C31 0.065(2) 0.131(4) 0.0303(17) 0.020(2) 0.0031(16) -0.026(2)
C32 0.055(2) 0.148(4) 0.0352(18) 0.013(2) 0.0007(16) -0.033(2)
C33 0.059(2) 0.104(3) 0.0293(16) 0.0084(17) -0.0014(14) -0.027(2)
C34 0.0455(16) 0.0592(19) 0.0272(13) -0.0016(13) 0.0059(12) -0.0015(14)
C35 0.0385(15) 0.0527(18) 0.0316(15) 0.0073(13) 0.0047(11) 0.0051(13)
Co1 0.04365(19) 0.02885(17) 0.02081(16) 0.00145(13) -0.00194(14) -0.00895(14)
N1 0.0449(13) 0.0368(12) 0.0390(13) 0.0093(10) -0.0015(10) -0.0085(10)
N2 0.0363(12) 0.0346(12) 0.0359(12) 0.0053(10) 0.0004(10) -0.0061(10)
N3 0.0538(14) 0.0332(11) 0.0246(10) -0.0002(9) 0.0019(10) -0.0080(10)
N4 0.0414(11) 0.0307(11) 0.0211(10) 0.0009(8) 0.0004(9) -0.0013(9)
N5 0.0537(15) 0.0393(13) 0.0376(14) -0.0058(10) 0.0020(11) -0.0149(11)
N6 0.0481(13) 0.0410(13) 0.0331(12) -0.0108(10) 0.0068(10) -0.0156(10)
N7 0.0497(12) 0.0319(11) 0.0215(10) -0.0029(9) 0.0002(9) -0.0101(10)
O1 0.0649(14) 0.0458(12) 0.0359(11) -0.0075(9) 0.0014(10) 0.0003(11)
O2 0.0793(17) 0.0497(13) 0.0811(17) -0.0104(12) 0.0049(15) -0.0145(14)
O3 0.0625(12) 0.0488(12) 0.0268(9) 0.0007(9) 0.0094(9) -0.0041(11)
O4 0.0568(13) 0.0436(13) 0.0559(14) -0.0014(10) 0.0180(11) 0.0008(10)
O5 0.0556(13) 0.0472(11) 0.0322(10) -0.0049(8) -0.0036(9) 0.0009(10)
O1W 0.120(2) 0.0414(12) 0.0770(17) 0.0104(12) -0.0453(18) 0.0009(14)

loop_
_atom_type_symbol
_atom_type_description
_atom_type_scat_dispersion_real
_atom_type_scat_dispersion_imag
_atom_type_scat_source
C C 0.0033 0.0016 'International Tables Vol C Tables 4.2.6.8 and 6.1.1.4'
H H 0.0000 0.0000 'International Tables Vol C Tables 4.2.6.8 and 6.1.1.4'
N N 0.0061 0.0033 'International Tables Vol C Tables 4.2.6.8 and 6.1.1.4'
O O 0.0106 0.0060 'International Tables Vol C Tables 4.2.6.8 and 6.1.1.4'
Co Co 0.3494 0.9721 'International Tables Vol C Tables 4.2.6.8 and 6.1.1.4'

loop_
_geom_angle_atom_site_label_1
_geom_angle_atom_site_label_2
_geom_angle_atom_site_label_3
_geom_angle
_geom_angle_site_symmetry_1
_geom_angle_site_symmetry_3
C2 C1 N1 110.8(3) . .
C1 C2 N2 106.1(3) . .
N1 C3 N2 112.0(3) . .
N3 C4 N4 112.1(2) . .
C6 C5 N3 110.5(2) . .
C5 C6 N4 105.7(2) . .
C8 C7 N6 106.1(3) . .
C7 C8 N5 110.3(3) . .
N5 C9 N6 112.9(3) . .
C11 C10 C15 120.3(3) . .
C11 C10 N6 121.4(3) . .
C15 C10 N6 118.2(2) . .
C10 C11 C12 119.8(3) . .
C13 C12 C11 120.4(3) . .
C12 C13 C14 118.7(2) . .
C12 C13 N7 121.6(2) . .
C14 C13 N7 119.7(2) . .
C15 C14 C13 121.9(3) . .
C14 C15 C10 118.8(3) . .
C17 C16 C21 119.6(2) . .
C17 C16 N4 119.0(2) . .
C21 C16 N4 121.4(2) . .
C16 C17 C18 120.0(3) . .
C19 C18 C17 120.9(2) . .
C18 C19 C20 118.6(2) . .
C18 C19 N7 118.8(2) . .
C20 C19 N7 122.5(2) . .
C21 C20 C19 120.9(2) . .
C20 C21 C16 119.9(2) . .
C23 C22 C27 118.4(2) . .
C23 C22 N7 121.9(2) . .
C27 C22 N7 119.7(2) . .
C24 C23 C22 120.4(2) . .
C25 C24 C23 120.6(2) . .
C24 C25 C26 119.0(2) . .
C24 C25 N2 121.1(2) . .
C26 C25 N2 119.9(2) . .
C27 C26 C25 120.5(2) . .
C26 C27 C22 121.0(3) . .
C29 C28 C33 113.4(3) . .
C29 C28 C34 112.5(3) . .
C33 C28 C34 116.8(3) . .
C28 C29 C30 116.0(3) . .
C31 C30 C29 114.5(3) . .
C32 C31 C30 118.9(3) . .
C32 C31 C35 115.3(3) . .
C30 C31 C35 114.4(3) . .
C31 C32 C33 115.8(3) . .
C28 C33 C32 114.5(3) . .
O1 C34 O2 124.8(3) . .
O1 C34 C28 122.3(3) . .
O2 C34 C28 112.8(3) . .
O3 C35 O4 124.6(3) . .
O3 C35 C31 116.6(3) . .
O4 C35 C31 118.8(3) . .
O1 Co1 N1 89.88(9) . .
O1 Co1 N5 92.61(9) . 1_445
N1 Co1 N5 177.26(10) . 1_445
O1 Co1 O3 91.00(8) . 4_445
N1 Co1 O3 92.46(9) . 4_445
N5 Co1 O3 86.35(9) 1_445 4_445
O1 Co1 N3 89.48(9) . 2
N1 Co1 N3 90.69(9) . 2
N5 Co1 N3 90.48(9) 1_445 2
O3 Co1 N3 176.82(9) 4_445 2
O1 Co1 O5 179.21(9) . .
N1 Co1 O5 89.33(9) . .
N5 Co1 O5 88.17(9) 1_445 .
O3 Co1 O5 88.97(8) 4_445 .
N3 Co1 O5 90.60(8) 2 .
C3 N1 C1 104.7(2) . .
C3 N1 Co1 122.70(19) . .
C1 N1 Co1 132.41(19) . .
C3 N2 C2 106.5(2) . .
C3 N2 C25 124.0(2) . .
C2 N2 C25 129.5(2) . .
C4 N3 C5 105.3(2) . .
C4 N3 Co1 129.32(19) . 2_554
C5 N3 Co1 124.47(17) . 2_554
C4 N4 C6 106.4(2) . .
C4 N4 C16 127.2(2) . .
C6 N4 C16 126.4(2) . .
C9 N5 C8 104.8(2) . .
C9 N5 Co1 121.8(2) . 1_665
C8 N5 Co1 130.8(2) . 1_665
C9 N6 C7 105.8(2) . .
C9 N6 C10 126.9(2) . .
C7 N6 C10 126.3(3) . .
C22 N7 C19 121.1(2) . .
C22 N7 C13 120.0(2) . .
C19 N7 C13 116.5(2) . .
C34 O1 Co1 144.6(2) . .
C35 O3 Co1 131.48(18) . 4_545

loop_
_geom_bond_atom_site_label_1
_geom_bond_atom_site_label_2
_geom_bond_distance
_geom_bond_site_symmetry_2
C1 C2 1.342(4) .
C1 N1 1.373(4) .
C2 N2 1.370(4) .
C3 N1 1.312(3) .
C3 N2 1.352(4) .
C4 N3 1.312(3) .
C4 N4 1.342(3) .
C5 C6 1.352(4) .
C5 N3 1.358(4) .
C6 N4 1.376(3) .
C7 C8 1.353(5) .
C7 N6 1.360(4) .
C8 N5 1.356(4) .
C9 N5 1.299(3) .
C9 N6 1.343(4) .
C10 C11 1.367(4) .
C10 C15 1.386(4) .
C10 N6 1.427(3) .
C11 C12 1.392(4) .
C12 C13 1.369(4) .
C13 C14 1.377(4) .
C13 N7 1.430(3) .
C14 C15 1.371(4) .
C16 C17 1.386(4) .
C16 C21 1.392(4) .
C16 N4 1.433(3) .
C17 C18 1.387(4) .
C18 C19 1.384(4) .
C19 C20 1.395(4) .
C19 N7 1.424(3) .
C20 C21 1.381(3) .
C22 C23 1.392(4) .
C22 C27 1.393(4) .
C22 N7 1.403(3) .
C23 C24 1.384(4) .
C24 C25 1.382(4) .
C25 C26 1.388(4) .
C25 N2 1.420(3) .
C26 C27 1.369(4) .
C28 C29 1.469(5) .
C28 C33 1.497(5) .
C28 C34 1.504(4) .
C29 C30 1.521(4) .
C30 C31 1.474(5) .
C31 C32 1.434(5) .
C31 C35 1.534(4) .
C32 C33 1.510(4) .
C34 O1 1.249(4) .
C34 O2 1.256(4) .
C35 O3 1.246(4) .
C35 O4 1.252(4) .
Co1 O1 2.074(2) .
Co1 N1 2.109(2) .
Co1 N5 2.132(2) 1_445
Co1 O3 2.1411(19) 4_445
Co1 N3 2.158(2) 2
Co1 O5 2.160(2) .
N3 Co1 2.158(2) 2_554
N5 Co1 2.132(2) 1_665
O3 Co1 2.1410(19) 4_545
